data_8102690
loop_
_publ_author_name
'Hong Li'
'Hong-Mei Li'
'Jun-Ling Si'
'Duo-Bin Mao'
'Yu-Qing Zhang'

_publ_section_title
;
 Crystal structure of (acetylferrocene
 oxime-k2C6,N)-chloro-(2-dicyclohexylphosphanyl-2'-(N,N-dimethylamino)biphenyl-kP)palladium(II),
 PdCl[(C7H7NO)Fe(C5H5)][P(C6H11)2(C14H14N)]
;
_journal_issue 2
_journal_name_full 'Zeitschrift f\"ur Kristallographie - New Crystal Structures'
_journal_page_first 333
_journal_volume 225
_journal_year 2010
_chemical_formula_sum 'C38 H48 Cl Fe N2 O P Pd'
_chemical_formula_weight 777.45
_chemical_name_systematic
; 
(acetylferrocene oxime-<i>k^2^</i><i>C^6^</i>,
<i>N</i>)chloro(2-dicyclohexylphosphanyl-2^'^-(N,N-dimethylamino)
biphenyl-<i>k</i><i>P</i>)palladium(II), C~38~H~48~ClFeN~2~OPPd 
;
_space_group_IT_number 14
_symmetry_cell_setting monoclinic
_symmetry_space_group_name_Hall '-P 2ybc'
_symmetry_space_group_name_H-M 'P 1 21/c 1'
_atom_sites_solution_hydrogens geom
_atom_sites_solution_primary direct
_atom_sites_solution_secondary difmap
_audit_creation_method SHELXL-97
_cell_angle_alpha 90.00
_cell_angle_beta 115.89(3)
_cell_angle_gamma 90.00
_cell_formula_units_Z 4
_cell_length_a 18.378(4)
_cell_length_b 11.744(2)
_cell_length_c 18.808(4)
_cell_measurement_reflns_used 399
_cell_measurement_temperature 291(2)
_cell_measurement_theta_max 25.1
_cell_measurement_theta_min 2
_cell_volume 3651.9(16)
_computing_cell_refinement raxis
_computing_data_collection raxis
_computing_data_reduction raxis
_computing_molecular_graphics texsan
_computing_publication_material texsan
_computing_structure_refinement 'SHELXL-97 (Sheldrick, 1997)'
_computing_structure_solution 'SHELXS-97 (Sheldrick, 1990)'
_diffrn_ambient_temperature 291(2)
_diffrn_detector_area_resol_mean 0
_diffrn_measured_fraction_theta_full 0.970
_diffrn_measured_fraction_theta_max 0.970
_diffrn_measurement_device_type R-AXIS-IV
_diffrn_measurement_method 'Oscillation  frames'
_diffrn_radiation_monochromator graphite
_diffrn_radiation_source 'fine-focus sealed tube'
_diffrn_radiation_type MoK\a
_diffrn_radiation_wavelength 0.71073
_diffrn_reflns_av_R_equivalents 0.0504
_diffrn_reflns_av_sigmaI/netI 0.0489
_diffrn_reflns_limit_h_max 22
_diffrn_reflns_limit_h_min 0
_diffrn_reflns_limit_k_max 14
_diffrn_reflns_limit_k_min -14
_diffrn_reflns_limit_l_max 20
_diffrn_reflns_limit_l_min -23
_diffrn_reflns_number 12151
_diffrn_reflns_theta_full 26.00
_diffrn_reflns_theta_max 26.00
_diffrn_reflns_theta_min 1.23
_diffrn_standards_decay_% 0
_diffrn_standards_interval_count 0
_diffrn_standards_interval_time 0
_diffrn_standards_number 0
_exptl_absorpt_coefficient_mu 1.038
_exptl_absorpt_correction_T_max 0.8433
_exptl_absorpt_correction_T_min 0.8193
_exptl_absorpt_correction_type multi-scan
_exptl_crystal_colour red
_exptl_crystal_density_diffrn 1.414
_exptl_crystal_density_method 'not measured'
_exptl_crystal_description prismatic
_exptl_crystal_F_000 1608
_exptl_crystal_size_max 0.20
_exptl_crystal_size_mid 0.18
_exptl_crystal_size_min 0.17
_refine_diff_density_max 0.728
_refine_diff_density_min -0.697
_refine_diff_density_rms 0.092
_refine_ls_extinction_coef 0.0073(4)
_refine_ls_extinction_expression Fc^*^=kFc[1+0.001xFc^2^\l^3^/sin(2\q)]^-1/4^
_refine_ls_extinction_method SHELXL
_refine_ls_goodness_of_fit_ref 1.099
_refine_ls_hydrogen_treatment mixed
_refine_ls_matrix_type full
_refine_ls_number_parameters 411
_refine_ls_number_reflns 6970
_refine_ls_number_restraints 0
_refine_ls_restrained_S_all 1.099
_refine_ls_R_factor_all 0.0559
_refine_ls_R_factor_gt 0.0472
_refine_ls_shift/su_max 0.000
_refine_ls_shift/su_mean 0.000
_refine_ls_structure_factor_coef Fsqd
_refine_ls_weighting_details 'calc w=1/[\s^2^(Fo^2^)+(0.0538P)^2^+3.8542P] where P=(Fo^2^+2Fc^2^)/3'
_refine_ls_weighting_scheme calc
_refine_ls_wR_factor_gt 0.1133
_refine_ls_wR_factor_ref 0.1192
_reflns_number_gt 6176
_reflns_number_total 6970
_reflns_threshold_expression >2sigma(I)
_cod_data_source_file 1267-2955.cff
_cod_data_source_block p21c
_cod_depositor_comments
;
The following automatic conversions were performed:
'_symmetry_cell_setting' value 'Monoclinic' changed to 'monoclinic'
according to '/home/saulius/struct/CIF-dictionaries/cif_core.dic'
dictionary named 'cif_core.dic' version 2.4.1 from 2010-06-29.

Automatic conversion script
Id: cif_fix_enum 1555 2011-01-17 13:19:09Z saulius 
;
_cod_original_cell_volume 3652.1(13)
_cod_original_sg_symbol_H-M P2(1)/c
_cod_database_code 8102690

loop_
_symmetry_equiv_pos_as_xyz
'x, y, z'
'-x, y+1/2, -z+1/2'
'-x, -y, -z'
'x, -y-1/2, z-1/2'

loop_
_atom_site_label
_atom_site_type_symbol
_atom_site_fract_x
_atom_site_fract_y
_atom_site_fract_z
_atom_site_U_iso_or_equiv
_atom_site_adp_type
_atom_site_occupancy
_atom_site_symmetry_multiplicity
_atom_site_calc_flag
_atom_site_refinement_flags
_atom_site_disorder_assembly
_atom_site_disorder_group
Pd1 Pd 0.299723(16) 0.39309(2) 0.847251(16) 0.03572(12) Uani 1 1 d . . .
Fe1 Fe 0.20090(3) 0.42076(5) 0.97538(4) 0.04764(17) Uani 1 1 d . . .
Cl1 Cl 0.29656(8) 0.28580(10) 0.73692(7) 0.0642(3) Uani 1 1 d . . .
P1 P 0.30609(5) 0.56781(8) 0.79994(5) 0.0326(2) Uani 1 1 d . . .
O1 O 0.3208(2) 0.1326(3) 0.8832(2) 0.0666(10) Uani 1 1 d . . .
N1 N 0.3145(2) 0.2397(3) 0.9110(2) 0.0472(8) Uani 1 1 d . . .
N2 N 0.1857(2) 0.8075(3) 0.8877(2) 0.0508(8) Uani 1 1 d . . .
C1 C 0.0843(3) 0.4627(6) 0.8986(4) 0.0814(17) Uani 1 1 d . . .
H1A H 0.0674 0.5310 0.8654 0.098 Uiso 1 1 calc R . .
C2 C 0.0919(3) 0.4526(7) 0.9770(4) 0.0863(18) Uani 1 1 d . . .
H2A H 0.0813 0.5133 1.0071 0.104 Uiso 1 1 calc R . .
C3 C 0.1174(3) 0.3415(7) 1.0045(4) 0.089(2) Uani 1 1 d . . .
H3A H 0.1271 0.3105 1.0563 0.107 Uiso 1 1 calc R . .
C4 C 0.1262(3) 0.2831(6) 0.9428(5) 0.090(2) Uani 1 1 d . . .
H4A H 0.1435 0.2037 0.9449 0.108 Uiso 1 1 calc R . .
C5 C 0.1060(3) 0.3579(6) 0.8775(4) 0.0822(17) Uani 1 1 d . . .
H5A H 0.1062 0.3393 0.8267 0.099 Uiso 1 1 calc R . .
C6 C 0.2954(2) 0.4503(3) 0.9450(2) 0.0382(8) Uani 1 1 d . . .
C7 C 0.2781(2) 0.5505(3) 0.9775(2) 0.0415(8) Uani 1 1 d . . .
H7A H 0.2616 0.6240 0.9506 0.050 Uiso 1 1 calc R . .
C8 C 0.2872(3) 0.5251(4) 1.0551(2) 0.0506(10) Uani 1 1 d . . .
H8A H 0.2786 0.5788 1.0906 0.061 Uiso 1 1 calc R . .
C9 C 0.3096(3) 0.4094(4) 1.0722(2) 0.0503(10) Uani 1 1 d . . .
H9A H 0.3205 0.3695 1.1216 0.060 Uiso 1 1 calc R . .
C10 C 0.3137(2) 0.3619(3) 1.0039(2) 0.0425(8) Uani 1 1 d . . .
C11 C 0.3232(2) 0.2462(3) 0.9823(2) 0.0473(9) Uani 1 1 d . . .
C12 C 0.3411(4) 0.1480(4) 1.0376(3) 0.0763(15) Uani 1 1 d . . .
H12A H 0.3452 0.0796 1.0116 0.114 Uiso 1 1 calc R . .
H12B H 0.2984 0.1400 1.0536 0.114 Uiso 1 1 calc R . .
H12C H 0.3913 0.1612 1.0834 0.114 Uiso 1 1 calc R . .
C13 C 0.3738(2) 0.5627(3) 0.7505(2) 0.0392(8) Uani 1 1 d . . .
H13A H 0.3471 0.5127 0.7046 0.047 Uiso 1 1 calc R . .
C14 C 0.4571(2) 0.5091(4) 0.7999(2) 0.0506(10) Uani 1 1 d . . .
H14A H 0.4879 0.5576 0.8449 0.061 Uiso 1 1 calc R . .
H14B H 0.4503 0.4357 0.8198 0.061 Uiso 1 1 calc R . .
C15 C 0.5031(3) 0.4940(5) 0.7502(3) 0.0646(13) Uani 1 1 d . . .
H15A H 0.5563 0.4629 0.7830 0.078 Uiso 1 1 calc R . .
H15B H 0.4746 0.4400 0.7082 0.078 Uiso 1 1 calc R . .
C16 C 0.5124(3) 0.6055(5) 0.7147(3) 0.0757(17) Uani 1 1 d . . .
H16A H 0.5381 0.5915 0.6801 0.091 Uiso 1 1 calc R . .
H16B H 0.5470 0.6561 0.7566 0.091 Uiso 1 1 calc R . .
C17 C 0.4301(3) 0.6628(5) 0.6675(3) 0.0654(13) Uani 1 1 d . . .
H17A H 0.4384 0.7366 0.6490 0.079 Uiso 1 1 calc R . .
H17B H 0.3981 0.6167 0.6216 0.079 Uiso 1 1 calc R . .
C18 C 0.3843(3) 0.6781(4) 0.7171(3) 0.0523(10) Uani 1 1 d . . .
H18A H 0.3316 0.7109 0.6850 0.063 Uiso 1 1 calc R . .
H18B H 0.4137 0.7300 0.7603 0.063 Uiso 1 1 calc R . .
C19 C 0.2072(2) 0.6151(3) 0.7230(2) 0.0387(8) Uani 1 1 d . . .
H19A H 0.2088 0.6978 0.7170 0.046 Uiso 1 1 calc R . .
C20 C 0.1863(2) 0.5593(4) 0.6429(2) 0.0517(10) Uani 1 1 d . . .
H20A H 0.2264 0.5802 0.6248 0.062 Uiso 1 1 calc R . .
H20B H 0.1872 0.4771 0.6485 0.062 Uiso 1 1 calc R . .
C21 C 0.1026(3) 0.5970(5) 0.5820(3) 0.0691(14) Uani 1 1 d . . .
H21A H 0.1031 0.6784 0.5735 0.083 Uiso 1 1 calc R . .
H21B H 0.0899 0.5591 0.5322 0.083 Uiso 1 1 calc R . .
C22 C 0.0378(3) 0.5700(5) 0.6083(3) 0.0720(15) Uani 1 1 d . . .
H22A H 0.0332 0.4881 0.6116 0.086 Uiso 1 1 calc R . .
H22B H -0.0138 0.5988 0.5696 0.086 Uiso 1 1 calc R . .
C23 C 0.0576(3) 0.6231(5) 0.6885(3) 0.0644(13) Uani 1 1 d . . .
H23A H 0.0173 0.5999 0.7059 0.077 Uiso 1 1 calc R . .
H23B H 0.0556 0.7054 0.6836 0.077 Uiso 1 1 calc R . .
C24 C 0.1414(2) 0.5871(4) 0.7501(3) 0.0516(10) Uani 1 1 d . . .
H24A H 0.1414 0.5058 0.7594 0.062 Uiso 1 1 calc R . .
H24B H 0.1536 0.6259 0.7995 0.062 Uiso 1 1 calc R . .
C25 C 0.3554(2) 0.6776(3) 0.8764(2) 0.0346(7) Uani 1 1 d . . .
C26 C 0.4245(2) 0.6346(3) 0.9393(2) 0.0389(8) Uani 1 1 d . . .
H26A H 0.4332 0.5564 0.9428 0.047 Uiso 1 1 calc R . .
C27 C 0.4803(2) 0.7038(4) 0.9964(2) 0.0456(9) Uani 1 1 d . . .
H27A H 0.5254 0.6725 1.0378 0.055 Uiso 1 1 calc R . .
C28 C 0.4683(2) 0.8198(4) 0.9912(2) 0.0506(10) Uani 1 1 d . . .
H28A H 0.5067 0.8679 1.0278 0.061 Uiso 1 1 calc R . .
C29 C 0.3996(2) 0.8641(4) 0.9318(3) 0.0497(10) Uani 1 1 d . . .
H29A H 0.3920 0.9425 0.9294 0.060 Uiso 1 1 calc R . .
C30 C 0.3403(2) 0.7952(3) 0.8745(2) 0.0376(8) Uani 1 1 d . . .
C31 C 0.2673(2) 0.8576(3) 0.8167(2) 0.0403(8) Uani 1 1 d . . .
C32 C 0.2744(3) 0.9194(3) 0.7560(2) 0.0486(9) Uani 1 1 d . . .
H32A H 0.3231 0.9187 0.7520 0.058 Uiso 1 1 calc R . .
C33 C 0.2096(3) 0.9814(4) 0.7021(3) 0.0634(12) Uani 1 1 d . . .
H33A H 0.2149 1.0218 0.6620 0.076 Uiso 1 1 calc R . .
C34 C 0.1378(3) 0.9832(5) 0.7079(3) 0.0766(15) Uani 1 1 d . . .
H34A H 0.0940 1.0236 0.6710 0.092 Uiso 1 1 calc R . .
C35 C 0.1301(3) 0.9254(4) 0.7681(3) 0.0635(12) Uani 1 1 d . . .
H35A H 0.0810 0.9276 0.7711 0.076 Uiso 1 1 calc R . .
C36 C 0.1937(2) 0.8643(4) 0.8241(3) 0.0469(9) Uani 1 1 d . . .
C37 C 0.2341(3) 0.8552(5) 0.9659(3) 0.0733(14) Uani 1 1 d . . .
H37A H 0.2885 0.8670 0.9729 0.110 Uiso 1 1 calc R . .
H37B H 0.2344 0.8035 1.0055 0.110 Uiso 1 1 calc R . .
H37C H 0.2113 0.9267 0.9708 0.110 Uiso 1 1 calc R . .
C38 C 0.1034(3) 0.7887(5) 0.8769(3) 0.0721(14) Uani 1 1 d . . .
H38A H 0.0717 0.7575 0.8253 0.108 Uiso 1 1 calc R . .
H38B H 0.0803 0.8598 0.8820 0.108 Uiso 1 1 calc R . .
H38C H 0.1038 0.7364 0.9163 0.108 Uiso 1 1 calc R . .
H1E H 0.311(4) 0.151(6) 0.837(4) 0.10(2) Uiso 1 1 d . . .

loop_
_atom_site_aniso_label
_atom_site_aniso_U_11
_atom_site_aniso_U_22
_atom_site_aniso_U_33
_atom_site_aniso_U_23
_atom_site_aniso_U_13
_atom_site_aniso_U_12
Pd1 0.03737(17) 0.02926(17) 0.03814(17) -0.00251(11) 0.01429(12) -0.00080(11)
Fe1 0.0429(3) 0.0525(4) 0.0483(3) -0.0015(3) 0.0206(3) -0.0104(3)
Cl1 0.0946(9) 0.0457(6) 0.0599(7) -0.0133(5) 0.0408(6) 0.0016(6)
P1 0.0325(4) 0.0313(5) 0.0317(4) -0.0009(4) 0.0118(4) -0.0009(3)
O1 0.099(3) 0.0256(14) 0.068(2) -0.0022(15) 0.030(2) 0.0060(15)
N1 0.0526(19) 0.0308(16) 0.052(2) -0.0001(14) 0.0175(16) 0.0013(14)
N2 0.054(2) 0.052(2) 0.054(2) -0.0024(17) 0.0312(17) 0.0021(16)
C1 0.042(3) 0.101(5) 0.086(4) 0.011(4) 0.014(3) -0.004(3)
C2 0.055(3) 0.121(6) 0.095(4) -0.014(4) 0.043(3) -0.009(3)
C3 0.067(3) 0.125(6) 0.084(4) 0.008(4) 0.041(3) -0.035(4)
C4 0.062(3) 0.074(4) 0.127(6) -0.014(4) 0.034(4) -0.034(3)
C5 0.058(3) 0.111(5) 0.070(3) -0.015(3) 0.021(3) -0.035(3)
C6 0.0361(18) 0.0332(18) 0.0425(19) 0.0013(15) 0.0145(15) -0.0054(15)
C7 0.049(2) 0.037(2) 0.043(2) -0.0041(16) 0.0246(17) -0.0060(16)
C8 0.061(3) 0.049(2) 0.046(2) -0.0085(19) 0.027(2) -0.011(2)
C9 0.053(2) 0.057(3) 0.037(2) -0.0013(18) 0.0154(18) -0.0136(19)
C10 0.0409(19) 0.0370(19) 0.043(2) 0.0036(16) 0.0122(16) -0.0055(16)
C11 0.048(2) 0.040(2) 0.048(2) 0.0063(18) 0.0166(18) -0.0042(17)
C12 0.102(4) 0.050(3) 0.075(3) 0.019(3) 0.037(3) 0.003(3)
C13 0.0368(18) 0.043(2) 0.0389(19) -0.0031(16) 0.0174(15) -0.0020(15)
C14 0.043(2) 0.063(3) 0.045(2) 0.000(2) 0.0187(18) 0.0055(19)
C15 0.042(2) 0.093(4) 0.061(3) -0.008(3) 0.024(2) 0.009(2)
C16 0.051(3) 0.120(5) 0.066(3) -0.008(3) 0.035(2) -0.015(3)
C17 0.068(3) 0.087(4) 0.051(3) 0.006(3) 0.035(2) -0.008(3)
C18 0.054(2) 0.053(3) 0.052(2) 0.002(2) 0.025(2) -0.006(2)
C19 0.0337(18) 0.039(2) 0.0355(18) -0.0026(15) 0.0080(14) -0.0006(15)
C20 0.046(2) 0.068(3) 0.0339(19) -0.0051(19) 0.0110(17) 0.000(2)
C21 0.054(3) 0.094(4) 0.038(2) -0.010(2) 0.001(2) 0.005(3)
C22 0.040(2) 0.084(4) 0.068(3) -0.018(3) 0.001(2) 0.003(2)
C23 0.039(2) 0.082(4) 0.062(3) -0.008(2) 0.013(2) 0.007(2)
C24 0.040(2) 0.062(3) 0.048(2) 0.001(2) 0.0145(18) 0.0045(19)
C25 0.0344(17) 0.0353(18) 0.0333(17) -0.0013(14) 0.0141(14) -0.0026(14)
C26 0.0372(18) 0.0373(19) 0.0388(19) 0.0014(15) 0.0134(15) 0.0012(15)
C27 0.0336(19) 0.052(2) 0.0393(19) 0.0005(18) 0.0048(16) -0.0052(17)
C28 0.046(2) 0.052(2) 0.046(2) -0.0131(19) 0.0117(18) -0.0117(19)
C29 0.052(2) 0.034(2) 0.060(3) -0.0118(18) 0.021(2) -0.0069(17)
C30 0.0375(18) 0.0342(18) 0.0411(19) -0.0036(15) 0.0173(16) -0.0016(15)
C31 0.0417(19) 0.0307(18) 0.046(2) -0.0010(16) 0.0164(17) 0.0017(15)
C32 0.058(2) 0.043(2) 0.049(2) 0.0020(18) 0.027(2) 0.0042(18)
C33 0.071(3) 0.064(3) 0.057(3) 0.016(2) 0.029(2) 0.012(2)
C34 0.066(3) 0.084(4) 0.072(3) 0.023(3) 0.023(3) 0.026(3)
C35 0.051(3) 0.071(3) 0.071(3) 0.016(3) 0.029(2) 0.018(2)
C36 0.049(2) 0.042(2) 0.052(2) -0.0016(18) 0.0244(19) 0.0050(18)
C37 0.087(4) 0.079(4) 0.065(3) -0.010(3) 0.043(3) -0.006(3)
C38 0.067(3) 0.081(4) 0.087(4) -0.009(3) 0.050(3) -0.008(3)

loop_
_atom_type_symbol
_atom_type_description
_atom_type_scat_dispersion_real
_atom_type_scat_dispersion_imag
_atom_type_scat_source
C C 0.0033 0.0016 'International Tables Vol C Tables 4.2.6.8 and 6.1.1.4'
H H 0.0000 0.0000 'International Tables Vol C Tables 4.2.6.8 and 6.1.1.4'
N N 0.0061 0.0033 'International Tables Vol C Tables 4.2.6.8 and 6.1.1.4'
O O 0.0106 0.0060 'International Tables Vol C Tables 4.2.6.8 and 6.1.1.4'
P P 0.1023 0.0942 'International Tables Vol C Tables 4.2.6.8 and 6.1.1.4'
Fe Fe 0.3463 0.8444 'International Tables Vol C Tables 4.2.6.8 and 6.1.1.4'
Pd Pd -0.9988 1.0072 'International Tables Vol C Tables 4.2.6.8 and 6.1.1.4'
Cl Cl 0.1484 0.1585 'International Tables Vol C Tables 4.2.6.8 and 6.1.1.4'

loop_
_geom_angle_atom_site_label_1
_geom_angle_atom_site_label_2
_geom_angle_atom_site_label_3
_geom_angle
_geom_angle_site_symmetry_1
_geom_angle_site_symmetry_3
_geom_angle_publ_flag
C6 Pd1 N1 79.10(14) . . ?
C6 Pd1 P1 95.00(11) . . ?
N1 Pd1 P1 168.76(10) . . ?
C6 Pd1 Cl1 167.69(11) . . ?
N1 Pd1 Cl1 89.52(10) . . ?
P1 Pd1 Cl1 97.00(4) . . ?
C10 Fe1 C4 106.7(2) . . ?
C10 Fe1 C9 41.31(17) . . ?
C4 Fe1 C9 119.1(2) . . ?
C10 Fe1 C5 119.2(2) . . ?
C4 Fe1 C5 40.8(3) . . ?
C9 Fe1 C5 154.2(3) . . ?
C10 Fe1 C8 68.50(17) . . ?
C4 Fe1 C8 154.4(3) . . ?
C9 Fe1 C8 40.56(18) . . ?
C5 Fe1 C8 163.8(2) . . ?
C10 Fe1 C2 162.3(2) . . ?
C4 Fe1 C2 67.3(3) . . ?
C9 Fe1 C2 125.5(2) . . ?
C5 Fe1 C2 68.0(3) . . ?
C8 Fe1 C2 109.2(2) . . ?
C10 Fe1 C1 154.5(2) . . ?
C4 Fe1 C1 67.6(3) . . ?
C9 Fe1 C1 163.6(2) . . ?
C5 Fe1 C1 40.1(3) . . ?
C8 Fe1 C1 127.5(2) . . ?
C2 Fe1 C1 40.6(2) . . ?
C10 Fe1 C3 124.8(3) . . ?
C4 Fe1 C3 40.4(3) . . ?
C9 Fe1 C3 106.6(2) . . ?
C5 Fe1 C3 68.6(3) . . ?
C8 Fe1 C3 120.3(2) . . ?
C2 Fe1 C3 39.9(3) . . ?
C1 Fe1 C3 68.0(3) . . ?
C10 Fe1 C7 68.40(16) . . ?
C4 Fe1 C7 163.2(2) . . ?
C9 Fe1 C7 68.56(17) . . ?
C5 Fe1 C7 126.3(2) . . ?
C8 Fe1 C7 40.53(16) . . ?
C2 Fe1 C7 122.1(2) . . ?
C1 Fe1 C7 109.5(2) . . ?
C3 Fe1 C7 155.5(2) . . ?
C10 Fe1 C6 41.24(15) . . ?
C4 Fe1 C6 125.7(2) . . ?
C9 Fe1 C6 69.26(16) . . ?
C5 Fe1 C6 107.4(2) . . ?
C8 Fe1 C6 68.21(16) . . ?
C2 Fe1 C6 155.7(2) . . ?
C1 Fe1 C6 120.5(2) . . ?
C3 Fe1 C6 162.7(3) . . ?
C7 Fe1 C6 40.15(14) . . ?
C19 P1 C25 112.35(17) . . ?
C19 P1 C13 105.30(17) . . ?
C25 P1 C13 101.80(17) . . ?
C19 P1 Pd1 112.28(13) . . ?
C25 P1 Pd1 114.81(12) . . ?
C13 P1 Pd1 109.28(13) . . ?
N1 O1 H1E 98(5) . . ?
C11 N1 O1 117.1(4) . . ?
C11 N1 Pd1 118.0(3) . . ?
O1 N1 Pd1 124.8(3) . . ?
C36 N2 C38 115.8(4) . . ?
C36 N2 C37 115.1(4) . . ?
C38 N2 C37 109.8(4) . . ?
C5 C1 C2 108.0(6) . . ?
C5 C1 Fe1 69.6(3) . . ?
C2 C1 Fe1 69.7(3) . . ?
C5 C1 H1A 126.0 . . ?
C2 C1 H1A 126.0 . . ?
Fe1 C1 H1A 126.0 . . ?
C3 C2 C1 108.9(6) . . ?
C3 C2 Fe1 70.4(3) . . ?
C1 C2 Fe1 69.7(3) . . ?
C3 C2 H2A 125.6 . . ?
C1 C2 H2A 125.6 . . ?
Fe1 C2 H2A 125.6 . . ?
C2 C3 C4 106.8(6) . . ?
C2 C3 Fe1 69.6(3) . . ?
C4 C3 Fe1 68.7(3) . . ?
C2 C3 H3A 126.6 . . ?
C4 C3 H3A 126.6 . . ?
Fe1 C3 H3A 126.6 . . ?
C3 C4 C5 109.2(6) . . ?
C3 C4 Fe1 70.8(3) . . ?
C5 C4 Fe1 69.9(3) . . ?
C3 C4 H4A 125.4 . . ?
C5 C4 H4A 125.4 . . ?
Fe1 C4 H4A 125.4 . . ?
C1 C5 C4 107.2(6) . . ?
C1 C5 Fe1 70.4(3) . . ?
C4 C5 Fe1 69.3(3) . . ?
C1 C5 H5A 126.4 . . ?
C4 C5 H5A 126.4 . . ?
Fe1 C5 H5A 126.4 . . ?
C7 C6 C10 106.5(3) . . ?
C7 C6 Pd1 141.4(3) . . ?
C10 C6 Pd1 112.1(3) . . ?
C7 C6 Fe1 69.5(2) . . ?
C10 C6 Fe1 67.2(2) . . ?
Pd1 C6 Fe1 124.88(18) . . ?
C6 C7 C8 108.6(4) . . ?
C6 C7 Fe1 70.3(2) . . ?
C8 C7 Fe1 68.8(2) . . ?
C6 C7 H7A 125.7 . . ?
C8 C7 H7A 125.7 . . ?
Fe1 C7 H7A 125.7 . . ?
C9 C8 C7 109.0(4) . . ?
C9 C8 Fe1 69.3(2) . . ?
C7 C8 Fe1 70.6(2) . . ?
C9 C8 H8A 125.5 . . ?
C7 C8 H8A 125.5 . . ?
Fe1 C8 H8A 125.5 . . ?
C8 C9 C10 107.1(4) . . ?
C8 C9 Fe1 70.1(2) . . ?
C10 C9 Fe1 68.8(2) . . ?
C8 C9 H9A 126.4 . . ?
C10 C9 H9A 126.4 . . ?
Fe1 C9 H9A 126.4 . . ?
C9 C10 C6 108.8(4) . . ?
C9 C10 C11 132.6(4) . . ?
C6 C10 C11 118.2(4) . . ?
C9 C10 Fe1 69.8(2) . . ?
C6 C10 Fe1 71.5(2) . . ?
C11 C10 Fe1 118.7(3) . . ?
N1 C11 C10 112.0(4) . . ?
N1 C11 C12 125.0(4) . . ?
C10 C11 C12 123.0(4) . . ?
C11 C12 H12A 109.5 . . ?
C11 C12 H12B 109.5 . . ?
H12A C12 H12B 109.5 . . ?
C11 C12 H12C 109.5 . . ?
H12A C12 H12C 109.5 . . ?
H12B C12 H12C 109.5 . . ?
C14 C13 C18 109.8(3) . . ?
C14 C13 P1 114.8(3) . . ?
C18 C13 P1 114.1(3) . . ?
C14 C13 H13A 105.8 . . ?
C18 C13 H13A 105.8 . . ?
P1 C13 H13A 105.8 . . ?
C15 C14 C13 110.5(3) . . ?
C15 C14 H14A 109.6 . . ?
C13 C14 H14A 109.6 . . ?
C15 C14 H14B 109.6 . . ?
C13 C14 H14B 109.6 . . ?
H14A C14 H14B 108.1 . . ?
C16 C15 C14 111.8(4) . . ?
C16 C15 H15A 109.3 . . ?
C14 C15 H15A 109.3 . . ?
C16 C15 H15B 109.3 . . ?
C14 C15 H15B 109.3 . . ?
H15A C15 H15B 107.9 . . ?
C15 C16 C17 111.3(4) . . ?
C15 C16 H16A 109.4 . . ?
C17 C16 H16A 109.4 . . ?
C15 C16 H16B 109.4 . . ?
C17 C16 H16B 109.4 . . ?
H16A C16 H16B 108.0 . . ?
C18 C17 C16 111.6(4) . . ?
C18 C17 H17A 109.3 . . ?
C16 C17 H17A 109.3 . . ?
C18 C17 H17B 109.3 . . ?
C16 C17 H17B 109.3 . . ?
H17A C17 H17B 108.0 . . ?
C17 C18 C13 110.4(4) . . ?
C17 C18 H18A 109.6 . . ?
C13 C18 H18A 109.6 . . ?
C17 C18 H18B 109.6 . . ?
C13 C18 H18B 109.6 . . ?
H18A C18 H18B 108.1 . . ?
C20 C19 C24 109.8(3) . . ?
C20 C19 P1 112.4(3) . . ?
C24 C19 P1 108.9(3) . . ?
C20 C19 H19A 108.6 . . ?
C24 C19 H19A 108.6 . . ?
P1 C19 H19A 108.6 . . ?
C21 C20 C19 110.6(4) . . ?
C21 C20 H20A 109.5 . . ?
C19 C20 H20A 109.5 . . ?
C21 C20 H20B 109.5 . . ?
C19 C20 H20B 109.5 . . ?
H20A C20 H20B 108.1 . . ?
C22 C21 C20 111.9(4) . . ?
C22 C21 H21A 109.2 . . ?
C20 C21 H21A 109.2 . . ?
C22 C21 H21B 109.2 . . ?
C20 C21 H21B 109.2 . . ?
H21A C21 H21B 107.9 . . ?
C21 C22 C23 110.9(4) . . ?
C21 C22 H22A 109.5 . . ?
C23 C22 H22A 109.5 . . ?
C21 C22 H22B 109.5 . . ?
C23 C22 H22B 109.5 . . ?
H22A C22 H22B 108.0 . . ?
C22 C23 C24 111.3(4) . . ?
C22 C23 H23A 109.4 . . ?
C24 C23 H23A 109.4 . . ?
C22 C23 H23B 109.4 . . ?
C24 C23 H23B 109.4 . . ?
H23A C23 H23B 108.0 . . ?
C23 C24 C19 111.5(4) . . ?
C23 C24 H24A 109.3 . . ?
C19 C24 H24A 109.3 . . ?
C23 C24 H24B 109.3 . . ?
C19 C24 H24B 109.3 . . ?
H24A C24 H24B 108.0 . . ?
C26 C25 C30 118.2(3) . . ?
C26 C25 P1 111.2(3) . . ?
C30 C25 P1 129.9(3) . . ?
C27 C26 C25 122.5(4) . . ?
C27 C26 H26A 118.7 . . ?
C25 C26 H26A 118.7 . . ?
C28 C27 C26 119.1(4) . . ?
C28 C27 H27A 120.4 . . ?
C26 C27 H27A 120.4 . . ?
C29 C28 C27 119.6(4) . . ?
C29 C28 H28A 120.2 . . ?
C27 C28 H28A 120.2 . . ?
C28 C29 C30 122.4(4) . . ?
C28 C29 H29A 118.8 . . ?
C30 C29 H29A 118.8 . . ?
C25 C30 C29 117.9(3) . . ?
C25 C30 C31 127.1(3) . . ?
C29 C30 C31 115.1(3) . . ?
C32 C31 C36 118.7(4) . . ?
C32 C31 C30 118.1(3) . . ?
C36 C31 C30 123.0(4) . . ?
C33 C32 C31 120.8(4) . . ?
C33 C32 H32A 119.6 . . ?
C31 C32 H32A 119.6 . . ?
C34 C33 C32 119.9(5) . . ?
C34 C33 H33A 120.1 . . ?
C32 C33 H33A 120.1 . . ?
C33 C34 C35 120.3(5) . . ?
C33 C34 H34A 119.8 . . ?
C35 C34 H34A 119.8 . . ?
C34 C35 C36 121.7(4) . . ?
C34 C35 H35A 119.2 . . ?
C36 C35 H35A 119.2 . . ?
C35 C36 C31 118.5(4) . . ?
C35 C36 N2 121.1(4) . . ?
C31 C36 N2 120.3(4) . . ?
N2 C37 H37A 109.5 . . ?
N2 C37 H37B 109.5 . . ?
H37A C37 H37B 109.5 . . ?
N2 C37 H37C 109.5 . . ?
H37A C37 H37C 109.5 . . ?
H37B C37 H37C 109.5 . . ?
N2 C38 H38A 109.5 . . ?
N2 C38 H38B 109.5 . . ?
H38A C38 H38B 109.5 . . ?
N2 C38 H38C 109.5 . . ?
H38A C38 H38C 109.5 . . ?
H38B C38 H38C 109.5 . . ?

loop_
_geom_bond_atom_site_label_1
_geom_bond_atom_site_label_2
_geom_bond_distance
_geom_bond_site_symmetry_2
_geom_bond_publ_flag
Pd1 C6 1.991(4) . ?
Pd1 N1 2.114(3) . ?
Pd1 P1 2.2598(10) . ?
Pd1 Cl1 2.4067(11) . ?
Fe1 C10 2.023(4) . ?
Fe1 C4 2.035(5) . ?
Fe1 C9 2.036(4) . ?
Fe1 C5 2.043(5) . ?
Fe1 C8 2.047(4) . ?
Fe1 C2 2.052(5) . ?
Fe1 C1 2.053(5) . ?
Fe1 C3 2.063(5) . ?
Fe1 C7 2.070(4) . ?
Fe1 C6 2.081(4) . ?
P1 C19 1.847(4) . ?
P1 C25 1.848(4) . ?
P1 C13 1.852(4) . ?
O1 N1 1.387(4) . ?
O1 H1E 0.83(6) . ?
N1 C11 1.281(5) . ?
N2 C36 1.432(5) . ?
N2 C38 1.453(6) . ?
N2 C37 1.459(6) . ?
C1 C5 1.404(9) . ?
C1 C2 1.425(9) . ?
C1 H1A 0.9800 . ?
C2 C3 1.405(10) . ?
C2 H2A 0.9800 . ?
C3 C4 1.417(9) . ?
C3 H3A 0.9800 . ?
C4 C5 1.422(9) . ?
C4 H4A 0.9800 . ?
C5 H5A 0.9800 . ?
C6 C7 1.425(5) . ?
C6 C10 1.446(5) . ?
C7 C8 1.426(6) . ?
C7 H7A 0.9800 . ?
C8 C9 1.415(6) . ?
C8 H8A 0.9800 . ?
C9 C10 1.432(6) . ?
C9 H9A 0.9800 . ?
C10 C11 1.451(6) . ?
C11 C12 1.492(6) . ?
C12 H12A 0.9600 . ?
C12 H12B 0.9600 . ?
C12 H12C 0.9600 . ?
C13 C14 1.537(5) . ?
C13 C18 1.540(6) . ?
C13 H13A 0.9800 . ?
C14 C15 1.520(6) . ?
C14 H14A 0.9700 . ?
C14 H14B 0.9700 . ?
C15 C16 1.513(8) . ?
C15 H15A 0.9700 . ?
C15 H15B 0.9700 . ?
C16 C17 1.535(7) . ?
C16 H16A 0.9700 . ?
C16 H16B 0.9700 . ?
C17 C18 1.515(6) . ?
C17 H17A 0.9700 . ?
C17 H17B 0.9700 . ?
C18 H18A 0.9700 . ?
C18 H18B 0.9700 . ?
C19 C20 1.530(5) . ?
C19 C24 1.539(6) . ?
C19 H19A 0.9800 . ?
C20 C21 1.529(6) . ?
C20 H20A 0.9700 . ?
C20 H20B 0.9700 . ?
C21 C22 1.509(8) . ?
C21 H21A 0.9700 . ?
C21 H21B 0.9700 . ?
C22 C23 1.523(7) . ?
C22 H22A 0.9700 . ?
C22 H22B 0.9700 . ?
C23 C24 1.527(6) . ?
C23 H23A 0.9700 . ?
C23 H23B 0.9700 . ?
C24 H24A 0.9700 . ?
C24 H24B 0.9700 . ?
C25 C26 1.398(5) . ?
C25 C30 1.406(5) . ?
C26 C27 1.379(5) . ?
C26 H26A 0.9300 . ?
C27 C28 1.377(6) . ?
C27 H27A 0.9300 . ?
C28 C29 1.371(6) . ?
C28 H28A 0.9300 . ?
C29 C30 1.406(5) . ?
C29 H29A 0.9300 . ?
C30 C31 1.498(5) . ?
C31 C32 1.405(6) . ?
C31 C36 1.422(5) . ?
C32 C33 1.386(6) . ?
C32 H32A 0.9300 . ?
C33 C34 1.372(7) . ?
C33 H33A 0.9300 . ?
C34 C35 1.380(7) . ?
C34 H34A 0.9300 . ?
C35 C36 1.384(6) . ?
C35 H35A 0.9300 . ?
C37 H37A 0.9600 . ?
C37 H37B 0.9600 . ?
C37 H37C 0.9600 . ?
C38 H38A 0.9600 . ?
C38 H38B 0.9600 . ?
C38 H38C 0.9600 . ?

loop_
_geom_hbond_atom_site_label_D
_geom_hbond_atom_site_label_H
_geom_hbond_atom_site_label_A
_geom_hbond_distance_DH
_geom_hbond_distance_HA
_geom_hbond_distance_DA
_geom_hbond_angle_DHA
_geom_hbond_site_symmetry_A
O1 H1E Cl1 0.83(6) 2.39(7) 3.151(4) 153(6) .

loop_
_geom_torsion_atom_site_label_1
_geom_torsion_atom_site_label_2
_geom_torsion_atom_site_label_3
_geom_torsion_atom_site_label_4
_geom_torsion
_geom_torsion_site_symmetry_1
_geom_torsion_site_symmetry_2
_geom_torsion_site_symmetry_3
_geom_torsion_site_symmetry_4
_geom_torsion_publ_flag
C6 Pd1 P1 C19 -100.42(17) . . . . ?
N1 Pd1 P1 C19 -158.1(5) . . . . ?
Cl1 Pd1 P1 C19 76.83(14) . . . . ?
C6 Pd1 P1 C25 29.53(16) . . . . ?
N1 Pd1 P1 C25 -28.2(5) . . . . ?
Cl1 Pd1 P1 C25 -153.22(13) . . . . ?
C6 Pd1 P1 C13 143.13(16) . . . . ?
N1 Pd1 P1 C13 85.4(5) . . . . ?
Cl1 Pd1 P1 C13 -39.62(13) . . . . ?
C6 Pd1 N1 C11 -7.2(3) . . . . ?
P1 Pd1 N1 C11 51.8(7) . . . . ?
Cl1 Pd1 N1 C11 177.5(3) . . . . ?
C6 Pd1 N1 O1 177.3(4) . . . . ?
P1 Pd1 N1 O1 -123.7(5) . . . . ?
Cl1 Pd1 N1 O1 2.0(3) . . . . ?
C10 Fe1 C1 C5 43.2(7) . . . . ?
C4 Fe1 C1 C5 -38.6(4) . . . . ?
C9 Fe1 C1 C5 -156.3(7) . . . . ?
C8 Fe1 C1 C5 165.5(3) . . . . ?
C2 Fe1 C1 C5 -119.4(6) . . . . ?
C3 Fe1 C1 C5 -82.4(4) . . . . ?
C7 Fe1 C1 C5 123.7(4) . . . . ?
C6 Fe1 C1 C5 80.8(4) . . . . ?
C10 Fe1 C1 C2 162.6(5) . . . . ?
C4 Fe1 C1 C2 80.8(4) . . . . ?
C9 Fe1 C1 C2 -36.9(10) . . . . ?
C5 Fe1 C1 C2 119.4(6) . . . . ?
C8 Fe1 C1 C2 -75.1(5) . . . . ?
C3 Fe1 C1 C2 36.9(4) . . . . ?
C7 Fe1 C1 C2 -117.0(4) . . . . ?
C6 Fe1 C1 C2 -159.9(4) . . . . ?
C5 C1 C2 C3 -0.6(6) . . . . ?
Fe1 C1 C2 C3 -59.8(4) . . . . ?
C5 C1 C2 Fe1 59.2(4) . . . . ?
C10 Fe1 C2 C3 -35.1(10) . . . . ?
C4 Fe1 C2 C3 38.2(4) . . . . ?
C9 Fe1 C2 C3 -72.2(5) . . . . ?
C5 Fe1 C2 C3 82.5(4) . . . . ?
C8 Fe1 C2 C3 -114.5(4) . . . . ?
C1 Fe1 C2 C3 119.8(6) . . . . ?
C7 Fe1 C2 C3 -157.5(4) . . . . ?
C6 Fe1 C2 C3 166.0(4) . . . . ?
C10 Fe1 C2 C1 -154.9(6) . . . . ?
C4 Fe1 C2 C1 -81.6(4) . . . . ?
C9 Fe1 C2 C1 168.0(4) . . . . ?
C5 Fe1 C2 C1 -37.3(4) . . . . ?
C8 Fe1 C2 C1 125.7(4) . . . . ?
C3 Fe1 C2 C1 -119.8(6) . . . . ?
C7 Fe1 C2 C1 82.7(4) . . . . ?
C6 Fe1 C2 C1 46.2(7) . . . . ?
C1 C2 C3 C4 0.4(6) . . . . ?
Fe1 C2 C3 C4 -58.9(4) . . . . ?
C1 C2 C3 Fe1 59.3(4) . . . . ?
C10 Fe1 C3 C2 167.7(3) . . . . ?
C4 Fe1 C3 C2 -118.3(6) . . . . ?
C9 Fe1 C3 C2 126.0(4) . . . . ?
C5 Fe1 C3 C2 -80.8(4) . . . . ?
C8 Fe1 C3 C2 84.1(4) . . . . ?
C1 Fe1 C3 C2 -37.5(4) . . . . ?
C7 Fe1 C3 C2 51.4(7) . . . . ?
C6 Fe1 C3 C2 -160.4(6) . . . . ?
C10 Fe1 C3 C4 -74.0(5) . . . . ?
C9 Fe1 C3 C4 -115.6(4) . . . . ?
C5 Fe1 C3 C4 37.5(4) . . . . ?
C8 Fe1 C3 C4 -157.6(4) . . . . ?
C2 Fe1 C3 C4 118.3(6) . . . . ?
C1 Fe1 C3 C4 80.8(4) . . . . ?
C7 Fe1 C3 C4 169.7(5) . . . . ?
C6 Fe1 C3 C4 -42.1(9) . . . . ?
C2 C3 C4 C5 -0.1(6) . . . . ?
Fe1 C3 C4 C5 -59.6(4) . . . . ?
C2 C3 C4 Fe1 59.5(4) . . . . ?
C10 Fe1 C4 C3 124.5(4) . . . . ?
C9 Fe1 C4 C3 81.5(4) . . . . ?
C5 Fe1 C4 C3 -119.8(6) . . . . ?
C8 Fe1 C4 C3 49.6(7) . . . . ?
C2 Fe1 C4 C3 -37.8(4) . . . . ?
C1 Fe1 C4 C3 -81.9(4) . . . . ?
C7 Fe1 C4 C3 -165.1(7) . . . . ?
C6 Fe1 C4 C3 165.8(4) . . . . ?
C10 Fe1 C4 C5 -115.6(4) . . . . ?
C9 Fe1 C4 C5 -158.7(4) . . . . ?
C8 Fe1 C4 C5 169.4(5) . . . . ?
C2 Fe1 C4 C5 82.1(4) . . . . ?
C1 Fe1 C4 C5 37.9(4) . . . . ?
C3 Fe1 C4 C5 119.8(6) . . . . ?
C7 Fe1 C4 C5 -45.3(10) . . . . ?
C6 Fe1 C4 C5 -74.4(4) . . . . ?
C2 C1 C5 C4 0.5(6) . . . . ?
Fe1 C1 C5 C4 59.8(4) . . . . ?
C2 C1 C5 Fe1 -59.2(4) . . . . ?
C3 C4 C5 C1 -0.3(6) . . . . ?
Fe1 C4 C5 C1 -60.4(4) . . . . ?
C3 C4 C5 Fe1 60.2(4) . . . . ?
C10 Fe1 C5 C1 -160.2(3) . . . . ?
C4 Fe1 C5 C1 118.1(5) . . . . ?
C9 Fe1 C5 C1 164.9(4) . . . . ?
C8 Fe1 C5 C1 -45.4(9) . . . . ?
C2 Fe1 C5 C1 37.7(4) . . . . ?
C3 Fe1 C5 C1 80.9(4) . . . . ?
C7 Fe1 C5 C1 -76.7(4) . . . . ?
C6 Fe1 C5 C1 -116.9(4) . . . . ?
C10 Fe1 C5 C4 81.7(4) . . . . ?
C9 Fe1 C5 C4 46.8(7) . . . . ?
C8 Fe1 C5 C4 -163.4(7) . . . . ?
C2 Fe1 C5 C4 -80.3(4) . . . . ?
C1 Fe1 C5 C4 -118.1(5) . . . . ?
C3 Fe1 C5 C4 -37.2(4) . . . . ?
C7 Fe1 C5 C4 165.2(4) . . . . ?
C6 Fe1 C5 C4 125.0(4) . . . . ?
N1 Pd1 C6 C7 -171.0(5) . . . . ?
P1 Pd1 C6 C7 18.6(4) . . . . ?
Cl1 Pd1 C6 C7 -148.5(4) . . . . ?
N1 Pd1 C6 C10 6.7(3) . . . . ?
P1 Pd1 C6 C10 -163.6(2) . . . . ?
Cl1 Pd1 C6 C10 29.3(7) . . . . ?
N1 Pd1 C6 Fe1 -70.2(2) . . . . ?
P1 Pd1 C6 Fe1 119.50(19) . . . . ?
Cl1 Pd1 C6 Fe1 -47.6(6) . . . . ?
C10 Fe1 C6 C7 -119.1(3) . . . . ?
C4 Fe1 C6 C7 167.4(3) . . . . ?
C9 Fe1 C6 C7 -80.9(2) . . . . ?
C5 Fe1 C6 C7 126.1(3) . . . . ?
C8 Fe1 C6 C7 -37.3(2) . . . . ?
C2 Fe1 C6 C7 51.3(6) . . . . ?
C1 Fe1 C6 C7 84.4(3) . . . . ?
C3 Fe1 C6 C7 -160.2(7) . . . . ?
C4 Fe1 C6 C10 -73.5(3) . . . . ?
C9 Fe1 C6 C10 38.1(2) . . . . ?
C5 Fe1 C6 C10 -114.8(3) . . . . ?
C8 Fe1 C6 C10 81.8(3) . . . . ?
C2 Fe1 C6 C10 170.4(5) . . . . ?
C1 Fe1 C6 C10 -156.5(3) . . . . ?
C3 Fe1 C6 C10 -41.1(8) . . . . ?
C7 Fe1 C6 C10 119.1(3) . . . . ?
C10 Fe1 C6 Pd1 101.8(3) . . . . ?
C4 Fe1 C6 Pd1 28.3(4) . . . . ?
C9 Fe1 C6 Pd1 139.9(3) . . . . ?
C5 Fe1 C6 Pd1 -13.0(3) . . . . ?
C8 Fe1 C6 Pd1 -176.4(3) . . . . ?
C2 Fe1 C6 Pd1 -87.8(6) . . . . ?
C1 Fe1 C6 Pd1 -54.7(3) . . . . ?
C3 Fe1 C6 Pd1 60.7(8) . . . . ?
C7 Fe1 C6 Pd1 -139.1(3) . . . . ?
C10 C6 C7 C8 1.2(4) . . . . ?
Pd1 C6 C7 C8 179.1(3) . . . . ?
Fe1 C6 C7 C8 58.4(3) . . . . ?
C10 C6 C7 Fe1 -57.2(2) . . . . ?
Pd1 C6 C7 Fe1 120.7(4) . . . . ?
C10 Fe1 C7 C6 38.3(2) . . . . ?
C4 Fe1 C7 C6 -37.7(9) . . . . ?
C9 Fe1 C7 C6 82.9(2) . . . . ?
C5 Fe1 C7 C6 -72.9(4) . . . . ?
C8 Fe1 C7 C6 120.0(3) . . . . ?
C2 Fe1 C7 C6 -157.7(3) . . . . ?
C1 Fe1 C7 C6 -114.5(3) . . . . ?
C3 Fe1 C7 C6 166.0(5) . . . . ?
C10 Fe1 C7 C8 -81.8(3) . . . . ?
C4 Fe1 C7 C8 -157.7(8) . . . . ?
C9 Fe1 C7 C8 -37.2(3) . . . . ?
C5 Fe1 C7 C8 167.1(3) . . . . ?
C2 Fe1 C7 C8 82.2(3) . . . . ?
C1 Fe1 C7 C8 125.4(3) . . . . ?
C3 Fe1 C7 C8 45.9(6) . . . . ?
C6 Fe1 C7 C8 -120.0(3) . . . . ?
C6 C7 C8 C9 -0.4(5) . . . . ?
Fe1 C7 C8 C9 58.9(3) . . . . ?
C6 C7 C8 Fe1 -59.3(3) . . . . ?
C10 Fe1 C8 C9 -38.6(2) . . . . ?
C4 Fe1 C8 C9 45.2(6) . . . . ?
C5 Fe1 C8 C9 -160.3(7) . . . . ?
C2 Fe1 C8 C9 122.6(3) . . . . ?
C1 Fe1 C8 C9 164.4(3) . . . . ?
C3 Fe1 C8 C9 80.1(4) . . . . ?
C7 Fe1 C8 C9 -120.1(4) . . . . ?
C6 Fe1 C8 C9 -83.1(3) . . . . ?
C10 Fe1 C8 C7 81.5(3) . . . . ?
C4 Fe1 C8 C7 165.3(5) . . . . ?
C9 Fe1 C8 C7 120.1(4) . . . . ?
C5 Fe1 C8 C7 -40.2(9) . . . . ?
C2 Fe1 C8 C7 -117.3(3) . . . . ?
C1 Fe1 C8 C7 -75.5(3) . . . . ?
C3 Fe1 C8 C7 -159.8(3) . . . . ?
C6 Fe1 C8 C7 36.9(2) . . . . ?
C7 C8 C9 C10 -0.5(5) . . . . ?
Fe1 C8 C9 C10 59.1(3) . . . . ?
C7 C8 C9 Fe1 -59.7(3) . . . . ?
C10 Fe1 C9 C8 118.4(3) . . . . ?
C4 Fe1 C9 C8 -159.4(3) . . . . ?
C5 Fe1 C9 C8 167.5(4) . . . . ?
C2 Fe1 C9 C8 -77.7(4) . . . . ?
C1 Fe1 C9 C8 -49.0(8) . . . . ?
C3 Fe1 C9 C8 -117.4(3) . . . . ?
C7 Fe1 C9 C8 37.2(2) . . . . ?
C6 Fe1 C9 C8 80.3(3) . . . . ?
C4 Fe1 C9 C10 82.2(3) . . . . ?
C5 Fe1 C9 C10 49.1(6) . . . . ?
C8 Fe1 C9 C10 -118.4(3) . . . . ?
C2 Fe1 C9 C10 163.9(3) . . . . ?
C1 Fe1 C9 C10 -167.4(7) . . . . ?
C3 Fe1 C9 C10 124.2(3) . . . . ?
C7 Fe1 C9 C10 -81.2(2) . . . . ?
C6 Fe1 C9 C10 -38.1(2) . . . . ?
C8 C9 C10 C6 1.3(4) . . . . ?
Fe1 C9 C10 C6 61.2(3) . . . . ?
C8 C9 C10 C11 -170.9(4) . . . . ?
Fe1 C9 C10 C11 -111.0(5) . . . . ?
C8 C9 C10 Fe1 -59.9(3) . . . . ?
C7 C6 C10 C9 -1.6(4) . . . . ?
Pd1 C6 C10 C9 179.9(3) . . . . ?
Fe1 C6 C10 C9 -60.2(3) . . . . ?
C7 C6 C10 C11 171.9(3) . . . . ?
Pd1 C6 C10 C11 -6.6(4) . . . . ?
Fe1 C6 C10 C11 113.3(3) . . . . ?
C7 C6 C10 Fe1 58.6(3) . . . . ?
Pd1 C6 C10 Fe1 -119.9(2) . . . . ?
C4 Fe1 C10 C9 -115.4(3) . . . . ?
C5 Fe1 C10 C9 -157.9(3) . . . . ?
C8 Fe1 C10 C9 37.9(2) . . . . ?
C2 Fe1 C10 C9 -48.0(8) . . . . ?
C1 Fe1 C10 C9 171.8(5) . . . . ?
C3 Fe1 C10 C9 -74.8(3) . . . . ?
C7 Fe1 C10 C9 81.7(2) . . . . ?
C6 Fe1 C10 C9 119.0(3) . . . . ?
C4 Fe1 C10 C6 125.7(3) . . . . ?
C9 Fe1 C10 C6 -119.0(3) . . . . ?
C5 Fe1 C10 C6 83.2(3) . . . . ?
C8 Fe1 C10 C6 -81.0(2) . . . . ?
C2 Fe1 C10 C6 -167.0(7) . . . . ?
C1 Fe1 C10 C6 52.8(6) . . . . ?
C3 Fe1 C10 C6 166.3(3) . . . . ?
C7 Fe1 C10 C6 -37.3(2) . . . . ?
C4 Fe1 C10 C11 13.0(4) . . . . ?
C9 Fe1 C10 C11 128.4(4) . . . . ?
C5 Fe1 C10 C11 -29.5(4) . . . . ?
C8 Fe1 C10 C11 166.3(4) . . . . ?
C2 Fe1 C10 C11 80.3(8) . . . . ?
C1 Fe1 C10 C11 -59.8(6) . . . . ?
C3 Fe1 C10 C11 53.6(4) . . . . ?
C7 Fe1 C10 C11 -150.0(4) . . . . ?
C6 Fe1 C10 C11 -112.7(4) . . . . ?
O1 N1 C11 C10 -178.8(4) . . . . ?
Pd1 N1 C11 C10 5.3(5) . . . . ?
O1 N1 C11 C12 1.2(7) . . . . ?
Pd1 N1 C11 C12 -174.6(4) . . . . ?
C9 C10 C11 N1 172.4(4) . . . . ?
C6 C10 C11 N1 0.8(5) . . . . ?
Fe1 C10 C11 N1 84.2(4) . . . . ?
C9 C10 C11 C12 -7.6(7) . . . . ?
C6 C10 C11 C12 -179.2(4) . . . . ?
Fe1 C10 C11 C12 -95.9(5) . . . . ?
C19 P1 C13 C14 -171.7(3) . . . . ?
C25 P1 C13 C14 70.9(3) . . . . ?
Pd1 P1 C13 C14 -50.9(3) . . . . ?
C19 P1 C13 C18 60.3(3) . . . . ?
C25 P1 C13 C18 -57.0(3) . . . . ?
Pd1 P1 C13 C18 -178.9(2) . . . . ?
C18 C13 C14 C15 -57.9(5) . . . . ?
P1 C13 C14 C15 172.1(3) . . . . ?
C13 C14 C15 C16 56.7(5) . . . . ?
C14 C15 C16 C17 -54.5(6) . . . . ?
C15 C16 C17 C18 54.5(6) . . . . ?
C16 C17 C18 C13 -56.4(6) . . . . ?
C14 C13 C18 C17 58.0(5) . . . . ?
P1 C13 C18 C17 -171.6(3) . . . . ?
C25 P1 C19 C20 150.9(3) . . . . ?
C13 P1 C19 C20 40.9(3) . . . . ?
Pd1 P1 C19 C20 -77.9(3) . . . . ?
C25 P1 C19 C24 -87.2(3) . . . . ?
C13 P1 C19 C24 162.8(3) . . . . ?
Pd1 P1 C19 C24 44.0(3) . . . . ?
C24 C19 C20 C21 56.4(5) . . . . ?
P1 C19 C20 C21 177.7(3) . . . . ?
C19 C20 C21 C22 -57.3(6) . . . . ?
C20 C21 C22 C23 56.1(6) . . . . ?
C21 C22 C23 C24 -54.9(6) . . . . ?
C22 C23 C24 C19 55.5(6) . . . . ?
C20 C19 C24 C23 -56.1(5) . . . . ?
P1 C19 C24 C23 -179.5(3) . . . . ?
C19 P1 C25 C26 171.9(3) . . . . ?
C13 P1 C25 C26 -75.9(3) . . . . ?
Pd1 P1 C25 C26 42.0(3) . . . . ?
C19 P1 C25 C30 -17.8(4) . . . . ?
C13 P1 C25 C30 94.3(4) . . . . ?
Pd1 P1 C25 C30 -147.8(3) . . . . ?
C30 C25 C26 C27 -4.0(6) . . . . ?
P1 C25 C26 C27 167.5(3) . . . . ?
C25 C26 C27 C28 -0.6(6) . . . . ?
C26 C27 C28 C29 3.0(6) . . . . ?
C27 C28 C29 C30 -0.8(7) . . . . ?
C26 C25 C30 C29 6.0(5) . . . . ?
P1 C25 C30 C29 -163.6(3) . . . . ?
C26 C25 C30 C31 -174.9(4) . . . . ?
P1 C25 C30 C31 15.4(6) . . . . ?
C28 C29 C30 C25 -3.9(6) . . . . ?
C28 C29 C30 C31 177.0(4) . . . . ?
C25 C30 C31 C32 -102.8(5) . . . . ?
C29 C30 C31 C32 76.2(5) . . . . ?
C25 C30 C31 C36 82.3(5) . . . . ?
C29 C30 C31 C36 -98.7(5) . . . . ?
C36 C31 C32 C33 -3.0(6) . . . . ?
C30 C31 C32 C33 -178.2(4) . . . . ?
C31 C32 C33 C34 0.3(8) . . . . ?
C32 C33 C34 C35 1.3(9) . . . . ?
C33 C34 C35 C36 -0.1(9) . . . . ?
C34 C35 C36 C31 -2.7(8) . . . . ?
C34 C35 C36 N2 178.1(5) . . . . ?
C32 C31 C36 C35 4.2(6) . . . . ?
C30 C31 C36 C35 179.1(4) . . . . ?
C32 C31 C36 N2 -176.6(4) . . . . ?
C30 C31 C36 N2 -1.8(6) . . . . ?
C38 N2 C36 C35 17.9(6) . . . . ?
C37 N2 C36 C35 -111.9(5) . . . . ?
C38 N2 C36 C31 -161.3(4) . . . . ?
C37 N2 C36 C31 68.9(5) . . . . ?
